data_7013332
loop_
_publ_author_name
'Robert Podgajny'
'Tomasz Korzeniak'
'Katarzyna Stadnicka'
'Yves Dromz\'ee'
'Nathaniel W. Alcock'
'William Errington'
'Krzysztof Krucza\/la'
'Maria Ba\/landa'
'Terence J. Kemp'
'Michel Verdaguer'
'Barbara Sieklucka'

_publ_section_title
;
 Coordination polymers based on octacyanometalates(IV,V)(M = Mo, W) and
 aliphatic polyamine copper(II) tectons with [N3] donor atom sets
;
_journal_issue 17
_journal_name_full 'Dalton Trans.'
_journal_page_first 3458
_journal_page_last 3468
_journal_paper_doi 10.1039/b306422k
_journal_year 2003
_chemical_formula_moiety '[Cu(dien)]2 [Mo(CN)8] 4H2O'
_chemical_formula_sum 'C16 H34 Cu2 Mo N14 O4'
_chemical_formula_weight 673.56
_chemical_name_systematic
;
?
;
_space_group_IT_number 18
_symmetry_cell_setting orthorhombic
_symmetry_space_group_name_Hall 'P 2 2ab'
_symmetry_space_group_name_H-M 'P 21 21 2'
_atom_sites_solution_hydrogens geom
_atom_sites_solution_primary direct
_atom_sites_solution_secondary difmap
_audit_creation_method SHELXL-97
_cell_angle_alpha 90.00
_cell_angle_beta 90.00
_cell_angle_gamma 90.00
_cell_formula_units_Z 2
_cell_length_a 12.8722(2)
_cell_length_b 9.9763(1)
_cell_length_c 11.3757(2)
_cell_measurement_reflns_used 3470
_cell_measurement_temperature 293(2)
_cell_measurement_theta_max 34.972
_cell_measurement_theta_min 0.998
_cell_volume 1460.83(4)
_computing_cell_refinement 'HKL Scalepack (Otwinowski & Minor, 1997)'
_computing_data_collection 'Collect (Nonius BV, 1997-2000)'
_computing_data_reduction 'HKL DENZO and Scalepack (Otwinowski & Minor, 1997)'
_computing_molecular_graphics 'Ortep-3 (Farruggia, 1999)'
_computing_publication_material 'SHELXL-97 (Sheldrick, 1997)'
_computing_structure_refinement 'SHELXL-97 (Sheldrick, 1997)'
_computing_structure_solution
;
SIR (Altomare, Cascarano, Giacovazzo, Guagliardi, Burla,
Polidori, Camalli, 1994)
;
_diffrn_ambient_temperature 293(2)
_diffrn_detector_area_resol_mean 9
_diffrn_measured_fraction_theta_full 0.997
_diffrn_measured_fraction_theta_max 0.997
_diffrn_measurement_device '95mm CCD camera on \k-goniostat'
_diffrn_measurement_device_type KappaCCD
_diffrn_measurement_method '\f and \w scans to fill Ewald sphere'
_diffrn_radiation_monochromator 'horizontally mounted graphite crystal'
_diffrn_radiation_source 'fine-focus sealed tube'
_diffrn_radiation_type MoK\a
_diffrn_radiation_wavelength 0.71073
_diffrn_reflns_av_R_equivalents 0.0000
_diffrn_reflns_av_sigmaI/netI 0.0350
_diffrn_reflns_limit_h_max 20
_diffrn_reflns_limit_h_min 0
_diffrn_reflns_limit_k_max 16
_diffrn_reflns_limit_k_min 0
_diffrn_reflns_limit_l_max 18
_diffrn_reflns_limit_l_min -18
_diffrn_reflns_number 6352
_diffrn_reflns_theta_full 34.95
_diffrn_reflns_theta_max 34.95
_diffrn_reflns_theta_min 3.14
_exptl_absorpt_coefficient_mu 1.903
_exptl_absorpt_correction_T_max 0.8038
_exptl_absorpt_correction_T_min 0.5810
_exptl_absorpt_correction_type multi-scan
_exptl_absorpt_process_details 'HKL DENZO and Scalepack (Otwinowski & Minor, 1997)'
_exptl_crystal_colour green
_exptl_crystal_density_diffrn 1.531
_exptl_crystal_density_method 'not measured'
_exptl_crystal_description plate
_exptl_crystal_F_000 680
_exptl_crystal_size_max 0.32
_exptl_crystal_size_mid 0.27
_exptl_crystal_size_min 0.12
_refine_diff_density_max 0.660
_refine_diff_density_min -0.619
_refine_diff_density_rms 0.083
_refine_ls_abs_structure_details 'Flack H D (1983), Acta Cryst. A39, 876-881'
_refine_ls_abs_structure_Flack 0.557(13)
_refine_ls_extinction_coef 0.0140(11)
_refine_ls_extinction_expression Fc^*^=kFc[1+0.001xFc^2^\l^3^/sin(2\q)]^-1/4^
_refine_ls_extinction_method SHELXL
_refine_ls_goodness_of_fit_ref 1.073
_refine_ls_hydrogen_treatment mixed
_refine_ls_matrix_type full
_refine_ls_number_parameters 164
_refine_ls_number_reflns 6352
_refine_ls_number_restraints 0
_refine_ls_restrained_S_all 1.073
_refine_ls_R_factor_all 0.0414
_refine_ls_R_factor_gt 0.0355
_refine_ls_shift/su_max 0.007
_refine_ls_shift/su_mean 0.001
_refine_ls_structure_factor_coef Fsqd
_refine_ls_weighting_details 'w=1/[\s^2^(Fo^2^)+(0.0347P)^2^+0.7620P] where P=(Fo^2^+2Fc^2^)/3'
_refine_ls_weighting_scheme calc
_refine_ls_wR_factor_gt 0.0824
_refine_ls_wR_factor_ref 0.0857
_reflns_number_gt 5848
_reflns_number_total 6352
_reflns_threshold_expression >2sigma(I)
_cod_data_source_file b306422k.txt
_cod_data_source_block mo4cudien
_cod_depositor_comments
;
The following automatic conversions were performed:
'_symmetry_cell_setting' value 'Orthorhombic' changed to 'orthorhombic'
according to '/home/saulius/struct/CIF-dictionaries/cif_core.dic'
dictionary named 'cif_core.dic' version 2.4.1 from 2010-06-29.

Automatic conversion script
Id: cif_fix_enum 1527 2010-12-29 10:47:43Z saulius 
;
_cod_database_code 7013332

loop_
_symmetry_equiv_pos_as_xyz
'x, y, z'
'-x, -y, z'
'x+1/2, -y+1/2, -z'
'-x+1/2, y+1/2, -z'

loop_
_atom_site_label
_atom_site_type_symbol
_atom_site_fract_x
_atom_site_fract_y
_atom_site_fract_z
_atom_site_U_iso_or_equiv
_atom_site_adp_type
_atom_site_occupancy
_atom_site_symmetry_multiplicity
_atom_site_calc_flag
_atom_site_refinement_flags
_atom_site_disorder_assembly
_atom_site_disorder_group
Mo1 Mo 0.5000 0.0000 0.302677(16) 0.02037(5) Uani 1 2 d S . .
C1 C 0.39856(18) -0.1571(2) 0.3642(2) 0.0308(4) Uani 1 1 d . . .
N1 N 0.3410(2) -0.2382(3) 0.3949(2) 0.0455(6) Uani 1 1 d . . .
C2 C 0.3494(2) 0.0696(3) 0.2450(2) 0.0395(5) Uani 1 1 d . . .
N2 N 0.2677(2) 0.1041(4) 0.2180(3) 0.0671(9) Uani 1 1 d . . .
C3 C 0.5284(2) 0.1319(3) 0.1554(2) 0.0402(5) Uani 1 1 d . . .
N3 N 0.5468(2) 0.2015(4) 0.0770(3) 0.0660(10) Uani 1 1 d . . .
C4 C 0.42339(18) 0.0909(2) 0.4504(2) 0.0312(4) Uani 1 1 d . . .
N4 N 0.37952(18) 0.1307(3) 0.5309(2) 0.0440(5) Uani 1 1 d . A .
Cu1 Cu 0.29550(3) 0.13681(4) 0.67335(3) 0.04377(10) Uani 1 1 d . . .
N6A N 0.3892(4) 0.2990(6) 0.7422(5) 0.0402(11) Uiso 0.496(7) 1 d P A 1
H6A1 H 0.4569 0.2766 0.7399 0.048 Uiso 0.496(7) 1 calc PR A 1
H6A2 H 0.3800 0.3734 0.6986 0.048 Uiso 0.496(7) 1 calc PR A 1
C7A C 0.3568(5) 0.3241(7) 0.8649(6) 0.0459(14) Uiso 0.496(7) 1 d P A 1
H7A1 H 0.4155 0.3569 0.9099 0.055 Uiso 0.496(7) 1 calc PR A 1
H7A2 H 0.3030 0.3922 0.8663 0.055 Uiso 0.496(7) 1 calc PR A 1
C8A C 0.3173(5) 0.2001(7) 0.9182(6) 0.0437(13) Uiso 0.496(7) 1 d P A 1
H8A1 H 0.3739 0.1374 0.9305 0.052 Uiso 0.496(7) 1 calc PR A 1
H8A2 H 0.2858 0.2195 0.9938 0.052 Uiso 0.496(7) 1 calc PR A 1
N9A N 0.2415(4) 0.1429(5) 0.8401(4) 0.0355(10) Uiso 0.496(7) 1 d P A 1
H9A H 0.1858 0.1991 0.8402 0.043 Uiso 0.496(7) 1 calc PR A 1
C10A C 0.2022(6) 0.0091(9) 0.8654(7) 0.0597(17) Uiso 0.496(7) 1 d P A 1
H10A H 0.1499 0.0143 0.9266 0.072 Uiso 0.496(7) 1 calc PR A 1
H10B H 0.2585 -0.0468 0.8938 0.072 Uiso 0.496(7) 1 calc PR A 1
C11A C 0.1561(8) -0.0525(10) 0.7582(11) 0.073(2) Uiso 0.496(7) 1 d P A 1
H11A H 0.0941 -0.0047 0.7338 0.087 Uiso 0.496(7) 1 calc PR A 1
H11B H 0.1386 -0.1458 0.7717 0.087 Uiso 0.496(7) 1 calc PR A 1
N12A N 0.2429(6) -0.0393(7) 0.6657(7) 0.0607(18) Uiso 0.496(7) 1 d P A 1
H12A H 0.2174 -0.0557 0.5934 0.073 Uiso 0.496(7) 1 calc PR A 1
H12B H 0.2938 -0.0987 0.6805 0.073 Uiso 0.496(7) 1 calc PR A 1
N6B N 0.3673(5) 0.2614(7) 0.7608(6) 0.0519(15) Uiso 0.504(7) 1 d P A 2
H6B1 H 0.4352 0.2400 0.7605 0.062 Uiso 0.504(7) 1 calc PR A 2
H6B2 H 0.3606 0.3424 0.7268 0.062 Uiso 0.504(7) 1 calc PR A 2
C7B C 0.3298(6) 0.2697(8) 0.8865(7) 0.0531(16) Uiso 0.504(7) 1 d P A 2
H7B1 H 0.3870 0.2914 0.9387 0.064 Uiso 0.504(7) 1 calc PR A 2
H7B2 H 0.2769 0.3383 0.8943 0.064 Uiso 0.504(7) 1 calc PR A 2
C8B C 0.2871(6) 0.1383(8) 0.9153(7) 0.0564(17) Uiso 0.504(7) 1 d P A 2
H8B1 H 0.2510 0.1423 0.9900 0.068 Uiso 0.504(7) 1 calc PR A 2
H8B2 H 0.3428 0.0733 0.9219 0.068 Uiso 0.504(7) 1 calc PR A 2
N9B N 0.2137(4) 0.0972(5) 0.8205(4) 0.0387(11) Uiso 0.504(7) 1 d P A 2
H9B H 0.1594 0.1557 0.8223 0.046 Uiso 0.504(7) 1 calc PR A 2
C10B C 0.1701(7) -0.0370(8) 0.8211(9) 0.0596(19) Uiso 0.504(7) 1 d P A 2
H10C H 0.1118 -0.0411 0.8751 0.072 Uiso 0.504(7) 1 calc PR A 2
H10D H 0.2221 -0.1008 0.8470 0.072 Uiso 0.504(7) 1 calc PR A 2
C11B C 0.1351(7) -0.0711(9) 0.7009(9) 0.067(2) Uiso 0.504(7) 1 d P A 2
H11C H 0.1135 -0.1642 0.6976 0.081 Uiso 0.504(7) 1 calc PR A 2
H11D H 0.0766 -0.0154 0.6789 0.081 Uiso 0.504(7) 1 calc PR A 2
N12B N 0.2196(6) -0.0491(7) 0.6224(7) 0.0580(16) Uiso 0.504(7) 1 d P A 2
H12C H 0.1963 -0.0431 0.5481 0.070 Uiso 0.504(7) 1 calc PR A 2
H12D H 0.2649 -0.1177 0.6266 0.070 Uiso 0.504(7) 1 calc PR A 2
O1 O 0.4046(2) -0.2222(4) 0.8276(3) 0.0791(9) Uani 1 1 d . . .
O2 O 0.1114(4) 0.0453(5) 0.4205(5) 0.1323(17) Uani 1 1 d . . .

loop_
_atom_site_aniso_label
_atom_site_aniso_U_11
_atom_site_aniso_U_22
_atom_site_aniso_U_33
_atom_site_aniso_U_23
_atom_site_aniso_U_13
_atom_site_aniso_U_12
Mo1 0.01850(8) 0.02673(10) 0.01587(8) 0.000 0.000 -0.00211(9)
C1 0.0323(10) 0.0355(11) 0.0245(9) -0.0012(8) -0.0001(7) -0.0066(8)
N1 0.0488(13) 0.0497(13) 0.0381(12) 0.0009(10) 0.0035(10) -0.0217(11)
C2 0.0315(10) 0.0570(16) 0.0300(11) 0.0077(11) -0.0025(9) 0.0051(10)
N2 0.0406(12) 0.109(3) 0.0516(17) 0.0120(16) -0.0105(12) 0.0212(15)
C3 0.0352(10) 0.0542(14) 0.0311(11) 0.0109(11) -0.0075(8) -0.0157(10)
N3 0.0593(17) 0.094(2) 0.0448(15) 0.0335(16) -0.0170(13) -0.0347(16)
C4 0.0285(9) 0.0383(11) 0.0267(10) -0.0033(8) 0.0008(8) 0.0005(8)
N4 0.0374(10) 0.0591(14) 0.0354(11) -0.0118(11) 0.0077(8) 0.0056(10)
Cu1 0.04550(18) 0.0556(2) 0.03019(15) 0.00365(14) 0.01157(13) 0.01998(15)
O1 0.0528(14) 0.117(2) 0.0674(18) -0.0093(19) 0.0021(14) -0.0179(16)
O2 0.150(4) 0.135(4) 0.112(3) -0.019(3) 0.011(3) 0.009(3)

loop_
_atom_type_symbol
_atom_type_description
_atom_type_scat_dispersion_real
_atom_type_scat_dispersion_imag
_atom_type_scat_source
C C 0.0033 0.0016 'International Tables Vol C Tables 4.2.6.8 and 6.1.1.4'
H H 0.0000 0.0000 'International Tables Vol C Tables 4.2.6.8 and 6.1.1.4'
N N 0.0061 0.0033 'International Tables Vol C Tables 4.2.6.8 and 6.1.1.4'
O O 0.0106 0.0060 'International Tables Vol C Tables 4.2.6.8 and 6.1.1.4'
Cu Cu 0.3201 1.2651 'International Tables Vol C Tables 4.2.6.8 and 6.1.1.4'
Mo Mo -1.6832 0.6857 'International Tables Vol C Tables 4.2.6.8 and 6.1.1.4'

loop_
_geom_angle_atom_site_label_1
_geom_angle_atom_site_label_2
_geom_angle_atom_site_label_3
_geom_angle
_geom_angle_site_symmetry_1
_geom_angle_site_symmetry_3
_geom_angle_publ_flag
C4 Mo1 C4 77.13(13) 2_655 . ?
C4 Mo1 C1 77.00(9) 2_655 2_655 ?
C4 Mo1 C1 73.57(9) . 2_655 ?
C4 Mo1 C1 73.57(9) 2_655 . ?
C4 Mo1 C1 77.00(9) . . ?
C1 Mo1 C1 142.10(12) 2_655 . ?
C4 Mo1 C2 71.96(10) 2_655 2_655 ?
C4 Mo1 C2 141.69(9) . 2_655 ?
C1 Mo1 C2 77.83(10) 2_655 2_655 ?
C1 Mo1 C2 114.09(11) . 2_655 ?
C4 Mo1 C2 141.69(9) 2_655 . ?
C4 Mo1 C2 71.96(10) . . ?
C1 Mo1 C2 114.09(11) 2_655 . ?
C1 Mo1 C2 77.83(10) . . ?
C2 Mo1 C2 144.63(15) 2_655 . ?
C4 Mo1 C3 115.28(11) 2_655 2_655 ?
C4 Mo1 C3 141.74(9) . 2_655 ?
C1 Mo1 C3 142.80(9) 2_655 2_655 ?
C1 Mo1 C3 72.96(9) . 2_655 ?
C2 Mo1 C3 73.79(10) 2_655 2_655 ?
C2 Mo1 C3 78.94(11) . 2_655 ?
C4 Mo1 C3 141.74(9) 2_655 . ?
C4 Mo1 C3 115.28(11) . . ?
C1 Mo1 C3 72.96(9) 2_655 . ?
C1 Mo1 C3 142.80(9) . . ?
C2 Mo1 C3 78.94(11) 2_655 . ?
C2 Mo1 C3 73.79(10) . . ?
C3 Mo1 C3 78.36(16) 2_655 . ?
N1 C1 Mo1 177.1(2) . . ?
C1 N1 Cu1 140.7(2) . 4_546 y
N2 C2 Mo1 177.4(3) . . ?
N3 C3 Mo1 177.9(3) . . ?
N4 C4 Mo1 175.1(2) . . ?
C4 N4 Cu1 161.5(3) . . y
N6B Cu1 N12A 146.6(3) . . ?
N6B Cu1 N4 101.1(2) . . y
N12A Cu1 N4 97.6(2) . . y
N6B Cu1 N9B 86.9(3) . . y
N12A Cu1 N9B 70.6(3) . . ?
N4 Cu1 N9B 166.81(16) . . y
N6B Cu1 N9A 69.2(3) . . ?
N12A Cu1 N9A 87.0(3) . . y
N4 Cu1 N9A 166.41(16) . . y
N9B Cu1 N9A 17.71(15) . . ?
N6B Cu1 N6A 11.5(3) . . ?
N12A Cu1 N6A 156.0(3) . . y
N4 Cu1 N6A 90.87(17) . . y
N9B Cu1 N6A 97.9(2) . . ?
N9A Cu1 N6A 80.2(2) . . y
N6B Cu1 N12B 161.0(3) . . y
N12A Cu1 N12B 14.4(3) . . ?
N4 Cu1 N12B 90.0(2) . . y
N9B Cu1 N12B 79.6(2) . . y
N9A Cu1 N12B 97.0(2) . . ?
N6A Cu1 N12B 169.8(2) . . ?
N6B Cu1 N1 101.6(2) . 4_556 y
N12A Cu1 N1 102.5(3) . 4_556 y
N4 Cu1 N1 99.26(10) . 4_556 y
N9B Cu1 N1 89.27(15) . 4_556 y
N9A Cu1 N1 92.18(14) . 4_556 y
N6A Cu1 N1 98.23(16) . 4_556 y
N12B Cu1 N1 91.7(2) . 4_556 y
C7A N6A Cu1 108.1(4) . . ?
C7A N6A H6A1 110.1 . . ?
Cu1 N6A H6A1 110.1 . . ?
C7A N6A H6A2 110.1 . . ?
Cu1 N6A H6A2 110.1 . . ?
H6A1 N6A H6A2 108.4 . . ?
C8A C7A N6A 110.2(5) . . ?
C8A C7A H7A1 109.6 . . ?
N6A C7A H7A1 109.6 . . ?
C8A C7A H7A2 109.6 . . ?
N6A C7A H7A2 109.6 . . ?
H7A1 C7A H7A2 108.1 . . ?
N9A C8A C7A 108.3(5) . . ?
N9A C8A H8A1 110.0 . . ?
C7A C8A H8A1 110.0 . . ?
N9A C8A H8A2 110.0 . . ?
C7A C8A H8A2 110.0 . . ?
H8A1 C8A H8A2 108.4 . . ?
C8A N9A C10A 118.5(5) . . ?
C8A N9A Cu1 111.0(4) . . ?
C10A N9A Cu1 106.1(4) . . ?
C8A N9A H9A 106.9 . . ?
C10A N9A H9A 106.9 . . ?
Cu1 N9A H9A 106.9 . . ?
N9A C10A C11A 110.8(6) . . ?
N9A C10A H10A 109.5 . . ?
C11A C10A H10A 109.5 . . ?
N9A C10A H10B 109.5 . . ?
C11A C10A H10B 109.5 . . ?
H10A C10A H10B 108.1 . . ?
C10A C11A N12A 103.6(8) . . ?
C10A C11A H11A 111.0 . . ?
N12A C11A H11A 111.0 . . ?
C10A C11A H11B 111.0 . . ?
N12A C11A H11B 111.0 . . ?
H11A C11A H11B 109.0 . . ?
C11A N12A Cu1 108.0(6) . . ?
C11A N12A H12A 110.1 . . ?
Cu1 N12A H12A 110.1 . . ?
C11A N12A H12B 110.1 . . ?
Cu1 N12A H12B 110.1 . . ?
H12A N12A H12B 108.4 . . ?
C7B N6B Cu1 112.8(5) . . ?
C7B N6B H6B1 109.0 . . ?
Cu1 N6B H6B1 109.0 . . ?
C7B N6B H6B2 109.0 . . ?
Cu1 N6B H6B2 109.0 . . ?
H6B1 N6B H6B2 107.8 . . ?
C8B C7B N6B 106.5(6) . . ?
C8B C7B H7B1 110.4 . . ?
N6B C7B H7B1 110.4 . . ?
C8B C7B H7B2 110.4 . . ?
N6B C7B H7B2 110.4 . . ?
H7B1 C7B H7B2 108.6 . . ?
C7B C8B N9B 108.9(6) . . ?
C7B C8B H8B1 109.9 . . ?
N9B C8B H8B1 109.9 . . ?
C7B C8B H8B2 109.9 . . ?
N9B C8B H8B2 109.9 . . ?
H8B1 C8B H8B2 108.3 . . ?
C10B N9B C8B 119.7(6) . . ?
C10B N9B Cu1 112.7(5) . . ?
C8B N9B Cu1 102.4(4) . . ?
C10B N9B H9B 107.1 . . ?
C8B N9B H9B 107.1 . . ?
Cu1 N9B H9B 107.1 . . ?
N9B C10B C11B 109.0(7) . . ?
N9B C10B H10C 109.9 . . ?
C11B C10B H10C 109.9 . . ?
N9B C10B H10D 109.9 . . ?
C11B C10B H10D 109.9 . . ?
H10C C10B H10D 108.3 . . ?
N12B C11B C10B 108.2(7) . . ?
N12B C11B H11C 110.1 . . ?
C10B C11B H11C 110.1 . . ?
N12B C11B H11D 110.1 . . ?
C10B C11B H11D 110.1 . . ?
H11C C11B H11D 108.4 . . ?
C11B N12B Cu1 107.9(6) . . ?
C11B N12B H12C 110.1 . . ?
Cu1 N12B H12C 110.1 . . ?
C11B N12B H12D 110.1 . . ?
Cu1 N12B H12D 110.1 . . ?
H12C N12B H12D 108.4 . . ?

loop_
_geom_bond_atom_site_label_1
_geom_bond_atom_site_label_2
_geom_bond_distance
_geom_bond_site_symmetry_2
_geom_bond_publ_flag
Mo1 C4 2.149(2) 2_655 ?
Mo1 C4 2.149(2) . y
Mo1 C1 2.157(2) 2_655 ?
Mo1 C1 2.157(2) . y
Mo1 C2 2.161(3) 2_655 ?
Mo1 C2 2.161(3) . y
Mo1 C3 2.162(3) 2_655 ?
Mo1 C3 2.162(3) . y
C1 N1 1.151(3) . y
N1 Cu1 2.291(2) 4_546 y
C2 N2 1.149(4) . y
C3 N3 1.155(4) . y
C4 N4 1.147(3) . y
N4 Cu1 1.949(2) . y
Cu1 N6B 1.841(7) . y
Cu1 N12A 1.885(7) . y
Cu1 N9B 2.017(5) . y
Cu1 N9A 2.021(5) . y
Cu1 N6A 2.165(6) . y
Cu1 N12B 2.174(7) . y
Cu1 N1 2.291(2) 4_556 y
N6A C7A 1.478(9) . ?
N6A H6A1 0.9000 . ?
N6A H6A2 0.9000 . ?
C7A C8A 1.469(9) . ?
C7A H7A1 0.9700 . ?
C7A H7A2 0.9700 . ?
C8A N9A 1.438(8) . ?
C8A H8A1 0.9700 . ?
C8A H8A2 0.9700 . ?
N9A C10A 1.457(10) . ?
N9A H9A 0.9100 . ?
C10A C11A 1.489(13) . ?
C10A H10A 0.9700 . ?
C10A H10B 0.9700 . ?
C11A N12A 1.541(13) . ?
C11A H11A 0.9700 . ?
C11A H11B 0.9700 . ?
N12A H12A 0.9000 . ?
N12A H12B 0.9000 . ?
N6B C7B 1.512(10) . ?
N6B H6B1 0.9000 . ?
N6B H6B2 0.9000 . ?
C7B C8B 1.458(11) . ?
C7B H7B1 0.9700 . ?
C7B H7B2 0.9700 . ?
C8B N9B 1.492(9) . ?
C8B H8B1 0.9700 . ?
C8B H8B2 0.9700 . ?
N9B C10B 1.452(9) . ?
N9B H9B 0.9100 . ?
C10B C11B 1.479(13) . ?
C10B H10C 0.9700 . ?
C10B H10D 0.9700 . ?
C11B N12B 1.424(11) . ?
C11B H11C 0.9700 . ?
C11B H11D 0.9700 . ?
N12B H12C 0.9000 . ?
N12B H12D 0.9000 . ?
